data_2021055
loop_
_publ_author_name
'Tokuda, Makoto'
'Yoshiasa, Akira'
'Mashimo, Tsutomu'
'Iishi, Kazuake'
'Nakatsuka, Akihiko'

_publ_section_title
;
 The vanadate garnet Ca~2~NaCd~2~V~3~O~12~: a single-crystal X-ray
 diffraction study
;
_journal_coeditor_code UK3150
_journal_issue 4
_journal_name_full 'Acta Crystallographica Section C'
_journal_page_first
;
;
_journal_paper_doi 10.1107/S2053229618003741
_journal_volume 74
_journal_year 2018
_chemical_formula_iupac 'Ca2 Na Cd2 V3 O12'
_chemical_formula_moiety '0.13(Ca16 Cd16 Na8 O96 V24)'
_chemical_formula_sum 'Ca2 Cd2 Na O12 V3'
_chemical_formula_weight 672.77
_chemical_name_systematic
;
Dicalcium sodium dicadmium trivanadate
;
_space_group_crystal_system cubic
_space_group_IT_number 230
_space_group_name_Hall '-I 4bd 2c 3'
_space_group_name_H-M_alt 'I a -3 d'
_symmetry_space_group_name_Hall '-I 4bd 2c 3'
_symmetry_space_group_name_H-M 'I a -3 d'
_audit_creation_method SHELXL-2016/6
_cell_angle_alpha 90
_cell_angle_beta 90
_cell_angle_gamma 90
_cell_formula_units_Z 8
_cell_length_a 12.75760(10)
_cell_length_b 12.75760(10)
_cell_length_c 12.75760(10)
_cell_measurement_reflns_used 6959
_cell_measurement_temperature 293(2)
_cell_measurement_theta_max 55.2950
_cell_measurement_theta_min 2.2370
_cell_volume 2076.38(3)
_computing_cell_refinement '<b>Software for cell refinement?</b>'
_computing_data_collection '<b>Software for data collection?</b>'
_computing_data_reduction '<b>Software for data reduction?</b>'
_computing_molecular_graphics '<b>Software for molecular graphics?</b>'
_computing_structure_refinement
;
SHELXL2016 (Sheldrick, 2015b)
;
_computing_structure_solution
;
<i>OLEX2</i> (Dolomanov <i>et al.</i>, 2009) and SHELXT2014 (Sheldrick,
2015a)
;
_diffrn_ambient_temperature 293(2)
_diffrn_measured_fraction_theta_full 1.000
_diffrn_measured_fraction_theta_max 1.000
_diffrn_measurement_device 'four-circle diffractometer'
_diffrn_measurement_device_type
;
Rigaku SuperNova Single source diffractometer with an HyPix3000 area detector
;
_diffrn_measurement_method '\w scans'
_diffrn_radiation_type MoK\a
_diffrn_radiation_wavelength 0.71073
_diffrn_reflns_av_R_equivalents 0.0156
_diffrn_reflns_limit_h_max 19
_diffrn_reflns_limit_h_min -22
_diffrn_reflns_limit_k_max 18
_diffrn_reflns_limit_k_min -25
_diffrn_reflns_limit_l_max 25
_diffrn_reflns_limit_l_min -24
_diffrn_reflns_number 8486
_diffrn_reflns_theta_full 25.242
_diffrn_reflns_theta_max 44.982
_diffrn_reflns_theta_min 3.912
_exptl_absorpt_coefficient_mu 7.723
_exptl_absorpt_correction_T_max 0.53311
_exptl_absorpt_correction_T_min 0.50557
_exptl_absorpt_correction_type sphere
_exptl_crystal_colour orange
_exptl_crystal_density_diffrn 4.304
_exptl_crystal_description sphere
_exptl_crystal_F_000 2496
_exptl_crystal_size_max 0.120
_exptl_crystal_size_mid 0.120
_exptl_crystal_size_min 0.120
_exptl_crystal_size_rad 0.060
_refine_diff_density_max 0.608
_refine_diff_density_min -1.598
_refine_ls_extinction_coef 0.00177(9)
_refine_ls_extinction_expression Fc^*^=kFc[1+0.001xFc^2^\l^3^/sin(2\q)]^-1/4^
_refine_ls_extinction_method
;
SHELXL2016 (Sheldrick, 2015b)
;
_refine_ls_goodness_of_fit_ref 1.166
_refine_ls_hydrogen_treatment undef
_refine_ls_matrix_type full
_refine_ls_number_parameters 22
_refine_ls_number_reflns 719
_refine_ls_number_restraints 2
_refine_ls_restrained_S_all 1.167
_refine_ls_R_factor_all 0.0175
_refine_ls_R_factor_gt 0.0163
_refine_ls_shift/su_max 0.000
_refine_ls_shift/su_mean 0.000
_refine_ls_structure_factor_coef Fsqd
_refine_ls_weighting_details 'w=1/[\s^2^(Fo^2^)+(0.0240P)^2^+1.8500P] where P=(Fo^2^+2Fc^2^)/3'
_refine_ls_weighting_scheme calc
_refine_ls_wR_factor_gt 0.0539
_refine_ls_wR_factor_ref 0.0546
_reflns_number_gt 675
_reflns_number_total 719
_reflns_threshold_expression 'I > 2\s(I)'
_cod_data_source_file uk3150sup1.cif
_cod_data_source_block I
_cod_original_cell_volume 2076.38(5)
_cod_database_code 2021055
_shelx_space_group_comment
;
The symmetry employed for this shelxl refinement is uniquely defined
by the following loop, which should always be used as a source of
symmetry information in preference to the above space-group names.
They are only intended as comments.
;

loop_
_space_group_symop_operation_xyz
'x, y, z'
'-x+1/2, -y, z+1/2'
'-x, y+1/2, -z+1/2'
'x+1/2, -y+1/2, -z'
'z, x, y'
'z+1/2, -x+1/2, -y'
'-z+1/2, -x, y+1/2'
'-z, x+1/2, -y+1/2'
'y, z, x'
'-y, z+1/2, -x+1/2'
'y+1/2, -z+1/2, -x'
'-y+1/2, -z, x+1/2'
'y+3/4, x+1/4, -z+1/4'
'-y+3/4, -x+3/4, -z+3/4'
'y+1/4, -x+1/4, z+3/4'
'-y+1/4, x+3/4, z+1/4'
'x+3/4, z+1/4, -y+1/4'
'-x+1/4, z+3/4, y+1/4'
'-x+3/4, -z+3/4, -y+3/4'
'x+1/4, -z+1/4, y+3/4'
'z+3/4, y+1/4, -x+1/4'
'z+1/4, -y+1/4, x+3/4'
'-z+1/4, y+3/4, x+1/4'
'-z+3/4, -y+3/4, -x+3/4'
'x+1/2, y+1/2, z+1/2'
'-x+1, -y+1/2, z+1'
'-x+1/2, y+1, -z+1'
'x+1, -y+1, -z+1/2'
'z+1/2, x+1/2, y+1/2'
'z+1, -x+1, -y+1/2'
'-z+1, -x+1/2, y+1'
'-z+1/2, x+1, -y+1'
'y+1/2, z+1/2, x+1/2'
'-y+1/2, z+1, -x+1'
'y+1, -z+1, -x+1/2'
'-y+1, -z+1/2, x+1'
'y+5/4, x+3/4, -z+3/4'
'-y+5/4, -x+5/4, -z+5/4'
'y+3/4, -x+3/4, z+5/4'
'-y+3/4, x+5/4, z+3/4'
'x+5/4, z+3/4, -y+3/4'
'-x+3/4, z+5/4, y+3/4'
'-x+5/4, -z+5/4, -y+5/4'
'x+3/4, -z+3/4, y+5/4'
'z+5/4, y+3/4, -x+3/4'
'z+3/4, -y+3/4, x+5/4'
'-z+3/4, y+5/4, x+3/4'
'-z+5/4, -y+5/4, -x+5/4'
'-x, -y, -z'
'x-1/2, y, -z-1/2'
'x, -y-1/2, z-1/2'
'-x-1/2, y-1/2, z'
'-z, -x, -y'
'-z-1/2, x-1/2, y'
'z-1/2, x, -y-1/2'
'z, -x-1/2, y-1/2'
'-y, -z, -x'
'y, -z-1/2, x-1/2'
'-y-1/2, z-1/2, x'
'y-1/2, z, -x-1/2'
'-y-3/4, -x-1/4, z-1/4'
'y-3/4, x-3/4, z-3/4'
'-y-1/4, x-1/4, -z-3/4'
'y-1/4, -x-3/4, -z-1/4'
'-x-3/4, -z-1/4, y-1/4'
'x-1/4, -z-3/4, -y-1/4'
'x-3/4, z-3/4, y-3/4'
'-x-1/4, z-1/4, -y-3/4'
'-z-3/4, -y-1/4, x-1/4'
'-z-1/4, y-1/4, -x-3/4'
'z-1/4, -y-3/4, -x-1/4'
'z-3/4, y-3/4, x-3/4'
'-x+1/2, -y+1/2, -z+1/2'
'x, y+1/2, -z'
'x+1/2, -y, z'
'-x, y, z+1/2'
'-z+1/2, -x+1/2, -y+1/2'
'-z, x, y+1/2'
'z, x+1/2, -y'
'z+1/2, -x, y'
'-y+1/2, -z+1/2, -x+1/2'
'y+1/2, -z, x'
'-y, z, x+1/2'
'y, z+1/2, -x'
'-y-1/4, -x+1/4, z+1/4'
'y-1/4, x-1/4, z-1/4'
'-y+1/4, x+1/4, -z-1/4'
'y+1/4, -x-1/4, -z+1/4'
'-x-1/4, -z+1/4, y+1/4'
'x+1/4, -z-1/4, -y+1/4'
'x-1/4, z-1/4, y-1/4'
'-x+1/4, z+1/4, -y-1/4'
'-z-1/4, -y+1/4, x+1/4'
'-z+1/4, y+1/4, -x-1/4'
'z+1/4, -y-1/4, -x+1/4'
'z-1/4, y-1/4, x-1/4'

loop_
_atom_site_type_symbol
_atom_site_label
_atom_site_fract_x
_atom_site_fract_y
_atom_site_fract_z
_atom_site_U_iso_or_equiv
_atom_site_adp_type
_atom_site_calc_flag
_atom_site_occupancy
Cd Cd01 0.500000 0.500000 0.500000 0.01059(6) Uani d 1
V V002 0.625000 0.500000 0.250000 0.00741(6) Uani d 1
Ca Ca1 0.375000 0.500000 0.250000 0.01115(15) Uani d 0.660(14)
O O004 0.54015(4) 0.44169(4) 0.33734(4) 0.01230(10) Uani d 1
Na Na1 0.375000 0.500000 0.250000 0.01115(15) Uani d 0.34(2)
Cd Cd1 0.375000 0.500000 0.250000 0.01115(15) Uani d 0.021(3)

loop_
_atom_site_aniso_label
_atom_site_aniso_U_11
_atom_site_aniso_U_22
_atom_site_aniso_U_33
_atom_site_aniso_U_12
_atom_site_aniso_U_13
_atom_site_aniso_U_23
Cd01 0.01059(6) 0.01059(6) 0.01059(6) -0.000650(10) -0.000650(10) -0.000650(10)
V002 0.00688(9) 0.00767(7) 0.00767(7) 0.000 0.000 0.000
Ca1 0.00856(18) 0.01245(16) 0.01245(16) 0.000 0.000 0.00144(7)
O004 0.01415(19) 0.01295(19) 0.00979(17) -0.00146(14) 0.00159(14) 0.00008(14)
Na1 0.00856(18) 0.01245(16) 0.01245(16) 0.000 0.000 0.00144(7)
Cd1 0.00856(18) 0.01245(16) 0.01245(16) 0.000 0.000 0.00144(7)

loop_
_atom_type_symbol
_atom_type_description
_atom_type_scat_dispersion_real
_atom_type_scat_dispersion_imag
_atom_type_scat_source
O O 0.0106 0.0060 'International Tables Vol C Tables 4.2.6.8 and 6.1.1.4'
Na Na 0.0362 0.0249 'International Tables Vol C Tables 4.2.6.8 and 6.1.1.4'
Ca Ca 0.2262 0.3064 'International Tables Vol C Tables 4.2.6.8 and 6.1.1.4'
V V 0.3005 0.5294 'International Tables Vol C Tables 4.2.6.8 and 6.1.1.4'
Cd Cd -0.8075 1.2024 'International Tables Vol C Tables 4.2.6.8 and 6.1.1.4'

loop_
_geom_angle_atom_site_label_1
_geom_angle_atom_site_label_2
_geom_angle_atom_site_label_3
_geom_angle_site_symmetry_1
_geom_angle_site_symmetry_3
_geom_angle
O004 Cd01 O004 . 57_666 91.12(2)
O004 Cd01 O004 . 9 88.88(2)
O004 Cd01 O004 57_666 9 180.0
O004 Cd01 O004 . 53_666 91.12(2)
O004 Cd01 O004 57_666 53_666 88.88(2)
O004 Cd01 O004 9 53_666 91.12(2)
O004 Cd01 O004 . 5 88.88(2)
O004 Cd01 O004 57_666 5 91.12(2)
O004 Cd01 O004 9 5 88.88(2)
O004 Cd01 O004 53_666 5 180.0
O004 Cd01 O004 . 49_666 180.0
O004 Cd01 O004 57_666 49_666 88.884(19)
O004 Cd01 O004 9 49_666 91.12(2)
O004 Cd01 O004 53_666 49_666 88.884(19)
O004 Cd01 O004 5 49_666 91.116(19)
O004 Cd01 Ca1 . . 44.037(14)
O004 Cd01 Ca1 57_666 . 86.822(14)
O004 Cd01 Ca1 9 . 93.178(14)
O004 Cd01 Ca1 53_666 . 134.753(13)
O004 Cd01 Ca1 5 . 45.247(13)
O004 Cd01 Ca1 49_666 . 135.964(14)
O004 Cd01 Ca1 . 9 45.246(13)
O004 Cd01 Ca1 57_666 9 135.964(14)
O004 Cd01 Ca1 9 9 44.036(14)
O004 Cd01 Ca1 53_666 9 86.822(14)
O004 Cd01 Ca1 5 9 93.178(14)
O004 Cd01 Ca1 49_666 9 134.753(13)
Ca1 Cd01 Ca1 . 9 66.4
O004 Cd01 Ca1 . 57_666 134.754(13)
O004 Cd01 Ca1 57_666 57_666 44.036(14)
O004 Cd01 Ca1 9 57_666 135.964(14)
O004 Cd01 Ca1 53_666 57_666 93.178(14)
O004 Cd01 Ca1 5 57_666 86.822(14)
O004 Cd01 Ca1 49_666 57_666 45.247(13)
Ca1 Cd01 Ca1 . 57_666 113.6
Ca1 Cd01 Ca1 9 57_666 180.0
O004 Cd01 Ca1 . 53_666 86.823(14)
O004 Cd01 Ca1 57_666 53_666 45.247(13)
O004 Cd01 Ca1 9 53_666 134.753(13)
O004 Cd01 Ca1 53_666 53_666 44.036(14)
O004 Cd01 Ca1 5 53_666 135.964(14)
O004 Cd01 Ca1 49_666 53_666 93.178(14)
Ca1 Cd01 Ca1 . 53_666 113.6
Ca1 Cd01 Ca1 9 53_666 113.6
Ca1 Cd01 Ca1 57_666 53_666 66.4
O004 Cd01 Ca1 . 5 93.177(14)
O004 Cd01 Ca1 57_666 5 134.753(13)
O004 Cd01 Ca1 9 5 45.247(13)
O004 Cd01 Ca1 53_666 5 135.964(14)
O004 Cd01 Ca1 5 5 44.036(14)
O004 Cd01 Ca1 49_666 5 86.822(14)
Ca1 Cd01 Ca1 . 5 66.4
Ca1 Cd01 Ca1 9 5 66.4
Ca1 Cd01 Ca1 57_666 5 113.6
Ca1 Cd01 Ca1 53_666 5 180.0
O004 Cd01 Ca1 . 49_666 135.963(14)
O004 Cd01 Ca1 57_666 49_666 93.178(14)
O004 Cd01 Ca1 9 49_666 86.822(14)
O004 Cd01 Ca1 53_666 49_666 45.247(13)
O004 Cd01 Ca1 5 49_666 134.753(13)
O004 Cd01 Ca1 49_666 49_666 44.036(14)
Ca1 Cd01 Ca1 . 49_666 180.0
Ca1 Cd01 Ca1 9 49_666 113.6
Ca1 Cd01 Ca1 57_666 49_666 66.4
Ca1 Cd01 Ca1 53_666 49_666 66.4
Ca1 Cd01 Ca1 5 49_666 113.6
O004 V002 O004 92_656 28_455 113.27(2)
O004 V002 O004 92_656 65_765 102.12(4)
O004 V002 O004 28_455 65_765 113.27(2)
O004 V002 O004 92_656 . 113.26(2)
O004 V002 O004 28_455 . 102.13(4)
O004 V002 O004 65_765 . 113.26(2)
O004 V002 Ca1 92_656 . 128.938(19)
O004 V002 Ca1 28_455 . 51.062(19)
O004 V002 Ca1 65_765 . 128.938(19)
O004 V002 Ca1 . . 51.063(19)
O004 V002 Ca1 92_656 50_656 51.062(19)
O004 V002 Ca1 28_455 50_656 128.938(19)
O004 V002 Ca1 65_765 50_656 51.062(19)
O004 V002 Ca1 . 50_656 128.937(19)
Ca1 V002 Ca1 . 50_656 180.0
O004 Ca1 O004 19 42_544 64.90(2)
O004 Ca1 O004 19 28_455 167.96(2)
O004 Ca1 O004 42_544 28_455 116.50(2)
O004 Ca1 O004 19 . 116.50(2)
O004 Ca1 O004 42_544 . 167.96(2)
O004 Ca1 O004 28_455 . 64.90(2)
O004 Ca1 O004 19 47_544 121.891(11)
O004 Ca1 O004 42_544 47_544 77.90(2)
O004 Ca1 O004 28_455 47_544 69.15(2)
O004 Ca1 O004 . 47_544 92.131(14)
O004 Ca1 O004 19 30_455 92.130(14)
O004 Ca1 O004 42_544 30_455 69.15(2)
O004 Ca1 O004 28_455 30_455 77.90(2)
O004 Ca1 O004 . 30_455 121.891(11)
O004 Ca1 O004 47_544 30_455 115.00(2)
O004 Ca1 O004 19 24 77.90(2)
O004 Ca1 O004 42_544 24 121.891(11)
O004 Ca1 O004 28_455 24 92.130(14)
O004 Ca1 O004 . 24 69.15(2)
O004 Ca1 O004 47_544 24 158.23(2)
O004 Ca1 O004 30_455 24 69.43(3)
O004 Ca1 O004 19 5 69.15(2)
O004 Ca1 O004 42_544 5 92.130(14)
O004 Ca1 O004 28_455 5 121.891(11)
O004 Ca1 O004 . 5 77.90(2)
O004 Ca1 O004 47_544 5 69.43(3)
O004 Ca1 O004 30_455 5 158.23(2)
O004 Ca1 O004 24 5 115.00(2)
O004 Ca1 V002 19 50_556 32.451(12)
O004 Ca1 V002 42_544 50_556 32.451(12)
O004 Ca1 V002 28_455 50_556 147.549(12)
O004 Ca1 V002 . 50_556 147.548(12)
O004 Ca1 V002 47_544 50_556 100.886(12)
O004 Ca1 V002 30_455 50_556 79.114(12)
O004 Ca1 V002 24 50_556 100.886(12)
O004 Ca1 V002 5 50_556 79.114(12)
O004 Ca1 V002 19 . 147.549(12)
O004 Ca1 V002 42_544 . 147.549(12)
O004 Ca1 V002 28_455 . 32.451(12)
O004 Ca1 V002 . . 32.452(12)
O004 Ca1 V002 47_544 . 79.114(12)
O004 Ca1 V002 30_455 . 100.886(12)
O004 Ca1 V002 24 . 79.114(12)
O004 Ca1 V002 5 . 100.886(12)
V002 Ca1 V002 50_556 . 180.0
O004 Ca1 Cd01 19 14 39.056(12)
O004 Ca1 Cd01 42_544 14 91.247(12)
O004 Ca1 Cd01 28_455 14 130.081(12)
O004 Ca1 Cd01 . 14 96.366(12)
O004 Ca1 Cd01 47_544 14 160.758(12)
O004 Ca1 Cd01 30_455 14 74.662(12)
O004 Ca1 Cd01 24 14 39.175(11)
O004 Ca1 Cd01 5 14 95.486(13)
V002 Ca1 Cd01 50_556 14 63.4
V002 Ca1 Cd01 . 14 116.6
O004 Ca1 Cd01 19 . 96.367(12)
O004 Ca1 Cd01 42_544 . 130.081(12)
O004 Ca1 Cd01 28_455 . 91.247(12)
O004 Ca1 Cd01 . . 39.056(12)
O004 Ca1 Cd01 47_544 . 74.662(12)
O004 Ca1 Cd01 30_455 . 160.758(12)
O004 Ca1 Cd01 24 . 95.486(13)
O004 Ca1 Cd01 5 . 39.175(11)
V002 Ca1 Cd01 50_556 . 116.6
V002 Ca1 Cd01 . . 63.4
Cd01 Ca1 Cd01 14 . 101.5
V002 O004 Cd01 . . 126.40(3)
V002 O004 Ca1 . . 96.48(2)
Cd01 O004 Ca1 . . 96.91(2)
V002 O004 Ca1 . 9 131.59(3)
Cd01 O004 Ca1 . 9 95.580(18)
Ca1 O004 Ca1 . 9 101.582(19)

loop_
_geom_bond_atom_site_label_1
_geom_bond_atom_site_label_2
_geom_bond_site_symmetry_2
_geom_bond_distance
Cd01 O004 . 2.2632(5)
Cd01 O004 57_666 2.2632(5)
Cd01 O004 9 2.2632(5)
Cd01 O004 53_666 2.2632(5)
Cd01 O004 5 2.2632(5)
Cd01 O004 49_666 2.2632(5)
Cd01 Ca1 . 3.56586(3)
Cd01 Ca1 9 3.56586(3)
Cd01 Ca1 57_666 3.56586(3)
Cd01 Ca1 53_666 3.56586(3)
Cd01 Ca1 5 3.56586(3)
Cd01 Ca1 49_666 3.56586(3)
V002 O004 92_656 1.7224(5)
V002 O004 28_455 1.7224(5)
V002 O004 65_765 1.7224(5)
V002 O004 . 1.7224(5)
V002 Ca1 . 3.18940(3)
V002 Ca1 50_656 3.18940(2)
Ca1 O004 19 2.4968(6)
Ca1 O004 42_544 2.4968(6)
Ca1 O004 28_455 2.4968(6)
Ca1 O004 . 2.4968(6)
Ca1 O004 47_544 2.5443(5)
Ca1 O004 30_455 2.5443(5)
Ca1 O004 24 2.5443(5)
Ca1 O004 5 2.5443(5)

_cod_database_fobs_code 2021055
